data_1519178
loop_
_publ_author_name
'Hibbs, D. E.'
'Hursthouse, Michael B.'
'Coles, Simon J.'
'Barkley, J. V.'
'Roberts, S. M.'
'Gregory, R. J. H.'

_publ_section_title
;
 7-Chloro-6-cyano-6-hydroxybicyclo(3.2.0)hept-2-ene
;
_journal_name_full 'Crystal Structure Report Archive'
_journal_page_first 104
_journal_year 1997
_chemical_formula_sum 'C8 H8 Cl N O'
_chemical_formula_weight 169.60
_space_group_IT_number 60
_symmetry_cell_setting orthorhombic
_symmetry_space_group_name_Hall '-P 2n 2ab'
_symmetry_space_group_name_H-M 'P b c n'
_atom_sites_solution_hydrogens geom
_atom_sites_solution_primary direct
_atom_sites_solution_secondary difmap
_cell_angle_alpha 90.00
_cell_angle_beta 90.00
_cell_angle_gamma 90.00
_cell_formula_units_Z 8
_cell_length_a 22.689
_cell_length_b 10.283
_cell_length_c 6.571
_cell_measurement_reflns_used 1166
_cell_measurement_temperature 293(2)
_cell_measurement_theta_max 25.07
_cell_measurement_theta_min 1.79
_cell_volume 1533.086
_computing_cell_refinement 'MADNESS (Pflugrath & Messerschmidt, 1989)'
_computing_data_collection 'MADNESS (Pflugrath & Messerschmidt, 1989)'
_computing_data_reduction 'MADNESS (Pflugrath & Messerschmidt, 1989)'
_computing_structure_refinement 'SHELXL-92 (Sheldrick, 1993)'
_computing_structure_solution 'SHELXS-86 (Sheldrick, 1990)'
_diffrn_ambient_temperature 293(2)
_diffrn_measurement_device 'Nonius FAST TV area detector'
_diffrn_measurement_method '\F *& \w scans'
_diffrn_radiation_monochromator graphite
_diffrn_radiation_source 'Nonius FR571 rotating anode'
_diffrn_radiation_type MoK\a
_diffrn_radiation_wavelength 0.71069
_diffrn_reflns_av_R_equivalents 0.0000
_diffrn_reflns_av_sigmaI/netI 0.1770
_diffrn_reflns_limit_h_max 24
_diffrn_reflns_limit_h_min 0
_diffrn_reflns_limit_k_max 11
_diffrn_reflns_limit_k_min 0
_diffrn_reflns_limit_l_max 7
_diffrn_reflns_limit_l_min 0
_diffrn_reflns_number 1166
_diffrn_reflns_theta_max 25.07
_diffrn_reflns_theta_min 1.79
_exptl_absorpt_coefficient_mu 0.432
_exptl_absorpt_correction_type refdelf
_exptl_crystal_density_diffrn 1.470
_exptl_crystal_F_000 704
_refine_diff_density_max 0.376
_refine_diff_density_min -0.234
_refine_diff_density_rms 0.065
_refine_ls_extinction_method none
_refine_ls_goodness_of_fit_all 0.640
_refine_ls_goodness_of_fit_obs 0.917
_refine_ls_hydrogen_treatment constr
_refine_ls_matrix_type full
_refine_ls_number_parameters 101
_refine_ls_number_reflns 1166
_refine_ls_number_restraints 0
_refine_ls_restrained_S_all 0.640
_refine_ls_restrained_S_obs 0.917
_refine_ls_R_factor_all 0.1023
_refine_ls_R_factor_obs 0.0474
_refine_ls_structure_factor_coef Fsqd
_refine_ls_weighting_scheme 'calc w=1/[\s^2^(Fo^2^)+(0.0293P)^2^+0.0000P] where P=(Fo^2^+2Fc^2^)/3'
_refine_ls_wR_factor_all 0.1028
_refine_ls_wR_factor_obs 0.0918
_reflns_number_observed 509
_reflns_number_total 1166
_reflns_observed_criterion >2sigma(I)
_cod_data_source_file eCrystal-104.cif
_cod_data_source_block 96src283
_cod_depositor_comments
;
Citation :
Hibbs, D. E. and Hursthouse, Michael B. and Coles, Simon J. and 
Barkley, J. V. and Roberts, S. M. and Gregory, R. J. H. (1997) 
University of Southampton, Crystal Structure Report Archive. 
(doi:10.5258/ecrystals/104)

More at:
http://ecrystals.chem.soton.ac.uk/104/

The following automatic conversions were performed:

'_symmetry_cell_setting' value 'Orthorhombic' changed to
'orthorhombic' according to the built-in table from CIF Core
dictionary named 'cif_core.dic' version 2.4.1 from 2010-06-29.

Automatic conversion script
Id: cif_fix_values 3105 2015-03-04 15:46:00Z robertas 
;
_cod_original_cell_volume 1533.1
_cod_original_sg_symbol_H-M Pbcn
_cod_database_code 1519178

loop_
_symmetry_equiv_pos_as_xyz
'x, y, z'
'-x+1/2, -y+1/2, z+1/2'
'-x, y, -z+1/2'
'x+1/2, -y+1/2, -z'
'-x, -y, -z'
'x-1/2, y-1/2, -z-1/2'
'x, -y, z-1/2'
'-x-1/2, y-1/2, z'

loop_
_atom_site_aniso_label
_atom_site_aniso_U_11
_atom_site_aniso_U_22
_atom_site_aniso_U_33
_atom_site_aniso_U_23
_atom_site_aniso_U_13
_atom_site_aniso_U_12
Cl1 0.0305(8) 0.0351(8) 0.0309(8) 0.0037(7) 0.0042(6) 0.0032(7)
O1 0.029(2) 0.019(2) 0.053(3) 0.004(2) 0.012(2) 0.007(2)
N1 0.032(3) 0.034(3) 0.033(3) -0.005(2) 0.002(2) -0.003(3)
C1 0.025(3) 0.019(3) 0.027(3) 0.001(3) -0.000(2) -0.005(2)
C2 0.024(3) 0.021(3) 0.024(3) 0.003(2) -0.002(2) -0.001(3)
C3 0.032(3) 0.019(3) 0.018(3) -0.006(2) -0.001(2) -0.001(2)
C4 0.024(3) 0.015(3) 0.031(3) -0.005(2) 0.002(2) 0.001(3)
C5 0.025(3) 0.024(3) 0.029(3) 0.005(3) -0.001(2) 0.006(3)
C6 0.033(4) 0.023(3) 0.033(4) 0.003(2) -0.000(2) -0.005(3)
C7 0.039(3) 0.021(3) 0.028(3) 0.002(3) -0.007(3) 0.002(3)
C8 0.035(4) 0.031(4) 0.019(3) 0.001(2) 0.002(2) 0.003(3)

loop_
_atom_site_label
_atom_site_type_symbol
_atom_site_fract_x
_atom_site_fract_y
_atom_site_fract_z
_atom_site_U_iso_or_equiv
_atom_site_thermal_displace_type
_atom_site_occupancy
_atom_site_calc_flag
_atom_site_refinement_flags
_atom_site_disorder_group
Cl1 Cl 0.42688(6) 0.31803(14) 0.1212(2) 0.0322(4) Uani 1 d . .
O1 O 0.3017(2) 0.4485(3) 0.4191(6) 0.0338(10) Uani 1 d . .
H1 H 0.2728(12) 0.4379(19) 0.4924(65) 0.051 Uiso 1 calc R .
N1 N 0.2854(2) 0.1639(5) 0.1898(6) 0.0332(12) Uani 1 d . .
C1 C 0.4004(2) 0.3670(5) 0.3610(7) 0.0236(12) Uani 1 d . .
H1A H 0.4074(2) 0.4603(5) 0.3783(7) 0.028 Uiso 1 calc R .
C2 C 0.4234(2) 0.2929(5) 0.5535(6) 0.0228(13) Uani 1 d . .
H2 H 0.4504(2) 0.3427(5) 0.6398(6) 0.027 Uiso 1 calc R .
C3 C 0.3581(2) 0.2876(4) 0.6310(7) 0.0228(12) Uani 1 d . .
H3 H 0.3501(2) 0.3491(4) 0.7415(7) 0.027 Uiso 1 calc R .
C4 C 0.3365(2) 0.3360(5) 0.4215(7) 0.0238(12) Uani 1 d . .
C5 C 0.3078(2) 0.2380(5) 0.2915(7) 0.0260(13) Uani 1 d . .
C6 C 0.3458(2) 0.1473(5) 0.6888(7) 0.0297(14) Uani 1 d . .
H6A H 0.3440(2) 0.1367(5) 0.8353(7) 0.036 Uiso 1 calc R .
H6B H 0.3091(2) 0.1170(5) 0.6292(7) 0.036 Uiso 1 calc R .
C7 C 0.3976(2) 0.0772(5) 0.6008(7) 0.0295(13) Uani 1 d . .
H7 H 0.4006(2) -0.0129(5) 0.5975(7) 0.035 Uiso 1 calc R .
C8 C 0.4386(2) 0.1558(5) 0.5282(7) 0.0282(14) Uani 1 d . .
H8 H 0.4733(2) 0.1270(5) 0.4678(7) 0.034 Uiso 1 calc R .

loop_
_atom_type_symbol
_atom_type_description
_atom_type_scat_dispersion_real
_atom_type_scat_dispersion_imag
_atom_type_scat_source
C C 0.0033 0.0016 'International Tables Vol C Tables 4.2.6.8 and 6.1.1.4'
H H 0.0000 0.0000 'International Tables Vol C Tables 4.2.6.8 and 6.1.1.4'
N N 0.0061 0.0033 'International Tables Vol C Tables 4.2.6.8 and 6.1.1.4'
O O 0.0106 0.0060 'International Tables Vol C Tables 4.2.6.8 and 6.1.1.4'
Cl Cl 0.1484 0.1585 'International Tables Vol C Tables 4.2.6.8 and 6.1.1.4'

loop_
_geom_angle_atom_site_label_1
_geom_angle_atom_site_label_2
_geom_angle_atom_site_label_3
_geom_angle
_geom_angle_site_symmetry_1
_geom_angle_site_symmetry_3
C4 C1 C2 90.3(3) . .
C4 C1 Cl1 119.7(3) . .
C2 C1 Cl1 118.0(3) . .
C8 C2 C1 117.1(4) . .
C8 C2 C3 103.1(4) . .
C1 C2 C3 87.9(3) . .
C6 C3 C4 118.1(4) . .
C6 C3 C2 106.8(4) . .
C4 C3 C2 90.0(3) . .
O1 C4 C5 108.0(4) . .
O1 C4 C1 111.0(4) . .
C5 C4 C1 114.1(4) . .
O1 C4 C3 117.1(4) . .
C5 C4 C3 115.9(4) . .
C1 C4 C3 89.9(3) . .
N1 C5 C4 179.0(6) . .
C7 C6 C3 102.5(4) . .
C8 C7 C6 113.5(5) . .
C7 C8 C2 112.4(5) . .

loop_
_geom_bond_atom_site_label_1
_geom_bond_atom_site_label_2
_geom_bond_distance
_geom_bond_site_symmetry_2
Cl1 C1 1.760(5) .
O1 C4 1.401(5) .
N1 C5 1.134(6) .
C1 C4 1.536(6) .
C1 C2 1.567(6) .
C2 C8 1.461(7) .
C2 C3 1.567(6) .
C3 C6 1.518(6) .
C3 C4 1.544(6) .
C4 C5 1.473(7) .
C6 C7 1.495(6) .
C7 C8 1.322(6) .

loop_
_geom_torsion_atom_site_label_1
_geom_torsion_atom_site_label_2
_geom_torsion_atom_site_label_3
_geom_torsion_atom_site_label_4
_geom_torsion
_geom_torsion_site_symmetry_1
_geom_torsion_site_symmetry_2
_geom_torsion_site_symmetry_3
_geom_torsion_site_symmetry_4
C4 C1 C2 C8 93.3(5) . . . .
Cl1 C1 C2 C8 -31.0(6) . . . .
C4 C1 C2 C3 -10.4(4) . . . .
Cl1 C1 C2 C3 -134.7(3) . . . .
C8 C2 C3 C6 12.4(5) . . . .
C1 C2 C3 C6 129.8(4) . . . .
C8 C2 C3 C4 -107.0(4) . . . .
C1 C2 C3 C4 10.4(4) . . . .
C2 C1 C4 O1 129.7(4) . . . .
Cl1 C1 C4 O1 -107.3(4) . . . .
C2 C1 C4 C5 -107.9(4) . . . .
Cl1 C1 C4 C5 15.0(6) . . . .
C2 C1 C4 C3 10.6(4) . . . .
Cl1 C1 C4 C3 133.5(4) . . . .
C6 C3 C4 O1 126.7(5) . . . .
C2 C3 C4 O1 -124.2(4) . . . .
C6 C3 C4 C5 -2.7(6) . . . .
C2 C3 C4 C5 106.4(5) . . . .
C6 C3 C4 C1 -119.7(4) . . . .
C2 C3 C4 C1 -10.6(4) . . . .
O1 C4 C5 N1 30.8(314) . . . .
C1 C4 C5 N1 -93.1(313) . . . .
C3 C4 C5 N1 164.5(311) . . . .
C4 C3 C6 C7 87.3(5) . . . .
C2 C3 C6 C7 -12.0(5) . . . .
C3 C6 C7 C8 7.6(6) . . . .
C6 C7 C8 C2 0.5(6) . . . .
C1 C2 C8 C7 -102.6(5) . . . .
C3 C2 C8 C7 -8.1(5) . . . .
